data_2022316
loop_
_publ_author_name
'McKee, Vickie'
'Kose, Muhammet'

_publ_section_title
;
 Manganese(II) complexes derived from acyclic ligands having flexible
 alcohol arms: structural chracterization and SOD and catalase mimetic
 studies
;
_journal_coeditor_code JX3060
_journal_issue 2
_journal_name_full 'Acta Crystallographica Section C'
_journal_page_first 100
_journal_page_last 110
_journal_paper_doi 10.1107/S2053229621000395
_journal_volume 77
_journal_year 2021
_chemical_formula_iupac '[Mn Cl2 (C11 H15 N3 O2)]'
_chemical_formula_sum 'C11 H15 Cl2 Mn N3 O2'
_chemical_formula_weight 347.10
_chemical_name_systematic Dichlorido{2,2'-[(pyridine-2,6-diyl)bis(nitrilomethanylylidene)]diethanol}manganese(II)
_space_group_crystal_system triclinic
_space_group_IT_number 2
_space_group_name_Hall '-P 1'
_space_group_name_H-M_alt 'P -1'
_atom_sites_solution_hydrogens mixed
_audit_creation_method SHELXL-2014/6
_cell_angle_alpha 75.820(2)
_cell_angle_beta 78.056(2)
_cell_angle_gamma 73.644(2)
_cell_formula_units_Z 8
_cell_length_a 12.9256(18)
_cell_length_b 14.278(2)
_cell_length_c 17.022(2)
_cell_measurement_reflns_used 7111
_cell_measurement_temperature 150(2)
_cell_measurement_theta_max 29.94
_cell_measurement_theta_min 2.50
_cell_volume 2890.1(7)
_computing_cell_refinement
;
SAINT (Bruker, 1998)
;
_computing_data_collection
;
APEX2 (Bruker, 1998)
;
_computing_data_reduction
;
SAINT (Bruker, 1998)
;
_computing_molecular_graphics
;
SHELXTL (Sheldrick, 2008)
;
_computing_publication_material
;
SHELXTL (Sheldrick, 2008)
;
_computing_structure_refinement
;
SHELXL2014 (Sheldrick, 2015)
;
_computing_structure_solution
;
SHELXS97 (Sheldrick, 2008)
;
_diffrn_ambient_temperature 150(2)
_diffrn_measured_fraction_theta_full 0.998
_diffrn_measured_fraction_theta_max 0.995
_diffrn_measurement_device_type 'Bruker APEXII CCD'
_diffrn_measurement_method '\f and \w scans'
_diffrn_radiation_type MoK\a
_diffrn_radiation_wavelength 0.71073
_diffrn_reflns_av_R_equivalents 0.0252
_diffrn_reflns_av_unetI/netI 0.0375
_diffrn_reflns_limit_h_max 16
_diffrn_reflns_limit_h_min -16
_diffrn_reflns_limit_k_max 18
_diffrn_reflns_limit_k_min -18
_diffrn_reflns_limit_l_max 21
_diffrn_reflns_limit_l_min -21
_diffrn_reflns_number 27027
_diffrn_reflns_theta_full 25.242
_diffrn_reflns_theta_max 26.999
_diffrn_reflns_theta_min 1.248
_exptl_absorpt_coefficient_mu 1.283
_exptl_absorpt_correction_T_max 0.7461
_exptl_absorpt_correction_T_min 0.6215
_exptl_absorpt_correction_type multi-scan
_exptl_absorpt_process_details
;
(SADABS; Bruker, 2009)
;
_exptl_crystal_colour yellow
_exptl_crystal_density_diffrn 1.595
_exptl_crystal_description block
_exptl_crystal_F_000 1416
_exptl_crystal_size_max 0.440
_exptl_crystal_size_mid 0.390
_exptl_crystal_size_min 0.160
_refine_diff_density_max 1.154
_refine_diff_density_min -0.803
_refine_ls_extinction_method none
_refine_ls_goodness_of_fit_ref 1.045
_refine_ls_hydrogen_treatment constr
_refine_ls_matrix_type full
_refine_ls_number_parameters 685
_refine_ls_number_reflns 12569
_refine_ls_number_restraints 0
_refine_ls_restrained_S_all 1.045
_refine_ls_R_factor_all 0.0587
_refine_ls_R_factor_gt 0.0420
_refine_ls_shift/su_max 0.001
_refine_ls_shift/su_mean 0.000
_refine_ls_structure_factor_coef Fsqd
_refine_ls_weighting_details 'w=1/[\s^2^(Fo^2^)+(0.0610P)^2^+1.0911P] where P=(Fo^2^+2Fc^2^)/3'
_refine_ls_weighting_scheme calc
_refine_ls_wR_factor_gt 0.1086
_refine_ls_wR_factor_ref 0.1205
_reflns_number_gt 9542
_reflns_number_total 12569
_reflns_threshold_expression 'I > 2\s(I)'
_cod_data_source_file jx3060sup1.cif
_cod_data_source_block 2
_cod_depositor_comments 'Adding full bibliography for 2022315--2022321.cif.'
_cod_original_cell_volume 2890.2(7)
_cod_database_code 2022316
_cod_database_fobs_code 2022316
_shelx_space_group_comment
;
The symmetry employed for this shelxl refinement is uniquely defined
by the following loop, which should always be used as a source of
symmetry information in preference to the above space-group names.
They are only intended as comments.
;
_shelx_estimated_absorpt_t_min 0.602
_shelx_estimated_absorpt_t_max 0.821
_shelxl_version_number 2014/6

loop_
_space_group_symop_operation_xyz
'x, y, z'
'-x, -y, -z'

loop_
_atom_site_type_symbol
_atom_site_label
_atom_site_fract_x
_atom_site_fract_y
_atom_site_fract_z
_atom_site_U_iso_or_equiv
_atom_site_adp_type
_atom_site_calc_flag
_atom_site_occupancy
_atom_site_disorder_assembly
_atom_site_disorder_group
O O1 0.33586(17) 0.36984(15) 0.22500(12) 0.0334(5) Uani d 1 . .
H H16B 0.3753 0.3195 0.2071 0.050 Uiso d 1 . .
C C1 0.3411(3) 0.4584(2) 0.16516(19) 0.0442(8) Uani d 1 . .
H H1A 0.3111 0.4575 0.1164 0.053 Uiso calc 1 . .
H H1B 0.4180 0.4626 0.1477 0.053 Uiso calc 1 . .
C C2 0.2775(3) 0.5454(2) 0.20085(17) 0.0375(7) Uani d 1 . .
H H2A 0.2900 0.6076 0.1635 0.045 Uiso calc 1 . .
H H2B 0.1987 0.5481 0.2092 0.045 Uiso calc 1 . .
N N1 0.3131(2) 0.53528(18) 0.27914(14) 0.0293(5) Uani d 1 . .
C C3 0.3143(2) 0.6092(2) 0.30687(17) 0.0288(6) Uani d 1 . .
H H3 0.3000 0.6747 0.2747 0.035 Uiso calc 1 . .
C C4 0.3387(2) 0.5898(2) 0.39118(17) 0.0249(6) Uani d 1 . .
N N2 0.35412(18) 0.49407(16) 0.42819(13) 0.0232(5) Uani d 1 . .
C C5 0.3405(2) 0.6631(2) 0.43115(18) 0.0284(6) Uani d 1 . .
H H5 0.3307 0.7307 0.4035 0.034 Uiso calc 1 . .
C C6 0.3568(2) 0.6354(2) 0.51232(17) 0.0286(6) Uani d 1 . .
H H6 0.3581 0.6841 0.5412 0.034 Uiso calc 1 . .
C C7 0.3713(2) 0.5354(2) 0.55156(17) 0.0263(6) Uani d 1 . .
H H7 0.3818 0.5148 0.6074 0.032 Uiso calc 1 . .
C C8 0.3697(2) 0.4675(2) 0.50658(16) 0.0232(5) Uani d 1 . .
C C9 0.3867(2) 0.3587(2) 0.53856(16) 0.0273(6) Uani d 1 . .
H H9 0.3968 0.3304 0.5939 0.033 Uiso calc 1 . .
N N3 0.38704(19) 0.30523(17) 0.48912(14) 0.0279(5) Uani d 1 . .
C C10 0.3992(3) 0.1972(2) 0.51267(18) 0.0348(7) Uani d 1 . .
H H10A 0.3268 0.1821 0.5312 0.042 Uiso calc 1 . .
H H10B 0.4430 0.1688 0.5581 0.042 Uiso calc 1 . .
C C11 0.4556(3) 0.1536(2) 0.43855(19) 0.0362(7) Uani d 1 . .
H H11A 0.5316 0.1608 0.4247 0.043 Uiso calc 1 . .
H H11B 0.4574 0.0818 0.4498 0.043 Uiso calc 1 . .
O O2 0.39789(17) 0.20443(15) 0.37330(12) 0.0327(5) Uani d 1 . .
H H17A 0.4130 0.1742 0.3343 0.049 Uiso d 1 . .
Mn Mn1 0.35780(3) 0.37682(3) 0.35586(2) 0.02384(11) Uani d 1 . .
Cl Cl1 0.56211(6) 0.36142(5) 0.30374(4) 0.02870(15) Uani d 1 . .
Cl Cl2 0.16047(6) 0.38011(5) 0.39954(4) 0.03180(16) Uani d 1 . .
Mn Mn4 0.13537(3) -0.01433(3) 0.27308(2) 0.02326(10) Uani d 1 . .
Cl Cl7 0.31154(6) -0.12302(5) 0.25935(4) 0.03206(16) Uani d 1 . .
Cl Cl8 -0.00877(6) -0.06227(5) 0.37002(4) 0.03296(17) Uani d 1 . .
N N6 0.6686(2) -0.01566(18) 0.21991(14) 0.0295(5) Uani d 1 . .
C C21 0.6815(3) -0.0163(2) 0.30330(17) 0.0369(7) Uani d 1 . .
H H21A 0.7389 -0.0751 0.3228 0.044 Uiso calc 1 . .
H H21B 0.6123 -0.0194 0.3408 0.044 Uiso calc 1 . .
C C22 0.7127(3) 0.0774(2) 0.30166(18) 0.0366(7) Uani d 1 . .
H H22A 0.7099 0.0856 0.3582 0.044 Uiso calc 1 . .
H H22B 0.7878 0.0749 0.2725 0.044 Uiso calc 1 . .
O O4 0.63855(18) 0.15722(15) 0.26098(12) 0.0376(5) Uani d 1 . .
H H15B 0.6243 0.2088 0.2806 0.056 Uiso d 1 . .
Mn Mn2 0.61967(3) 0.14017(3) 0.13483(2) 0.02403(11) Uani d 1 . .
Cl Cl3 0.81489(6) 0.15026(5) 0.09076(4) 0.03163(16) Uani d 1 . .
Cl Cl4 0.42194(6) 0.15481(5) 0.19308(4) 0.02990(16) Uani d 1 . .
O O7 0.38576(19) -0.0243(2) 0.38746(15) 0.0572(7) Uani d 1 . .
H H7A 0.3840 -0.0259 0.3388 0.086 Uiso d 1 . .
C C34 0.2827(3) -0.0260(3) 0.43660(19) 0.0447(8) Uani d 1 . .
H H34A 0.2923 -0.0433 0.4950 0.054 Uiso calc 1 . .
H H34B 0.2554 -0.0791 0.4255 0.054 Uiso calc 1 . .
C C35 0.1983(3) 0.0711(2) 0.42187(18) 0.0355(7) Uani d 1 . .
H H35A 0.1317 0.0671 0.4622 0.043 Uiso calc 1 . .
H H35B 0.2265 0.1253 0.4298 0.043 Uiso calc 1 . .
N N10 0.17114(18) 0.09394(17) 0.33889(14) 0.0261(5) Uani d 1 . .
C C36 0.1669(2) 0.1815(2) 0.29787(18) 0.0301(6) Uani d 1 . .
H H36 0.1836 0.2297 0.3199 0.036 Uiso calc 1 . .
C C37 0.1353(2) 0.2076(2) 0.21483(18) 0.0290(6) Uani d 1 . .
N N11 0.11664(18) 0.13165(17) 0.19179(14) 0.0263(5) Uani d 1 . .
C C38 0.1245(2) 0.3016(2) 0.1641(2) 0.0406(8) Uani d 1 . .
H H38 0.1374 0.3554 0.1812 0.049 Uiso calc 1 . .
C C39 0.0943(2) 0.3143(3) 0.0878(2) 0.0470(9) Uani d 1 . .
H H39 0.0861 0.3777 0.0521 0.056 Uiso calc 1 . .
C C40 0.0762(2) 0.2361(3) 0.0636(2) 0.0417(8) Uani d 1 . .
H H40 0.0555 0.2447 0.0114 0.050 Uiso calc 1 . .
C C41 0.0890(2) 0.1436(2) 0.11708(17) 0.0307(7) Uani d 1 . .
C C42 0.0813(2) 0.0509(2) 0.09768(17) 0.0331(7) Uani d 1 . .
H H42 0.0668 0.0503 0.0454 0.040 Uiso calc 1 . .
N N12 0.09446(19) -0.02831(19) 0.15272(14) 0.0299(5) Uani d 1 . .
C C43 0.0912(3) -0.1229(2) 0.1341(2) 0.0396(8) Uani d 1 . .
H H43A 0.1404 -0.1788 0.1660 0.048 Uiso calc 1 . .
H H43B 0.1178 -0.1226 0.0752 0.048 Uiso calc 1 . .
C C44 -0.0223(3) -0.1384(2) 0.15463(18) 0.0372(7) Uani d 1 . .
H H44A -0.0186 -0.2093 0.1572 0.045 Uiso calc 1 . .
H H44B -0.0548 -0.1232 0.2094 0.045 Uiso calc 1 . .
O O8 -0.09057(17) -0.07803(16) 0.09667(12) 0.0360(5) Uani d 1 . .
H H8 -0.1124 -0.0199 0.1059 0.054 Uiso d 1 . .
O O5 0.62310(17) 0.49154(16) 0.12114(12) 0.0358(5) Uani d 1 . .
H H5A 0.6180 0.5017 0.1685 0.054 Uiso d 1 . .
C C23 0.7216(2) 0.5111(2) 0.07370(17) 0.0314(6) Uani d 1 . .
H H23A 0.7346 0.5701 0.0872 0.038 Uiso calc 1 . .
H H23B 0.7141 0.5269 0.0149 0.038 Uiso calc 1 . .
C C24 0.8182(2) 0.4239(2) 0.08885(16) 0.0286(6) Uani d 1 . .
H H24A 0.8037 0.3635 0.0790 0.034 Uiso calc 1 . .
H H24B 0.8835 0.4376 0.0504 0.034 Uiso calc 1 . .
N N7 0.83849(18) 0.40674(16) 0.17351(13) 0.0230(5) Uani d 1 . .
C C25 0.8456(2) 0.3206(2) 0.21816(16) 0.0251(6) Uani d 1 . .
H H25 0.8352 0.2679 0.1981 0.030 Uiso calc 1 . .
C C26 0.8705(2) 0.3040(2) 0.30222(16) 0.0230(6) Uani d 1 . .
N N8 0.87832(17) 0.38629(16) 0.32233(13) 0.0225(5) Uani d 1 . .
C C27 0.8867(2) 0.2127(2) 0.35601(17) 0.0270(6) Uani d 1 . .
H H27 0.8807 0.1549 0.3409 0.032 Uiso calc 1 . .
C C28 0.9119(2) 0.2081(2) 0.43268(17) 0.0292(6) Uani d 1 . .
H H28 0.9244 0.1463 0.4704 0.035 Uiso calc 1 . .
C C29 0.9188(2) 0.2928(2) 0.45416(17) 0.0294(6) Uani d 1 . .
H H29 0.9350 0.2906 0.5066 0.035 Uiso calc 1 . .
C C30 0.9015(2) 0.3818(2) 0.39692(16) 0.0241(6) Uani d 1 . .
C C31 0.9029(2) 0.4793(2) 0.41173(16) 0.0265(6) Uani d 1 . .
H H31 0.9134 0.4856 0.4636 0.032 Uiso calc 1 . .
N N9 0.88974(19) 0.55450(17) 0.35312(14) 0.0265(5) Uani d 1 . .
C C32 0.8920(2) 0.6513(2) 0.36703(18) 0.0313(6) Uani d 1 . .
H H32A 0.8722 0.6523 0.4263 0.038 Uiso calc 1 . .
H H32B 0.8378 0.7048 0.3376 0.038 Uiso calc 1 . .
C C33 1.0043(3) 0.6701(2) 0.33704(18) 0.0338(7) Uani d 1 . .
H H33A 1.0296 0.6560 0.2811 0.041 Uiso calc 1 . .
H H33B 1.0003 0.7411 0.3340 0.041 Uiso calc 1 . .
O O6 1.08037(17) 0.61004(16) 0.38910(13) 0.0367(5) Uani d 1 . .
H H6A 1.0976 0.5513 0.3815 0.055 Uiso d 1 . .
Mn Mn3 0.85670(3) 0.52780(3) 0.23450(2) 0.02444(11) Uani d 1 . .
Cl Cl5 0.67640(6) 0.62923(5) 0.24165(4) 0.03376(17) Uani d 1 . .
Cl Cl6 0.99157(7) 0.58149(6) 0.13063(4) 0.03814(18) Uani d 1 . .
O O3 0.57664(17) 0.31789(15) 0.10150(13) 0.0357(5) Uani d 1 . .
H H15A 0.5904 0.3480 0.1333 0.054 Uiso d 1 . .
C C12 0.5965(3) 0.3557(2) 0.01528(19) 0.0375(7) Uani d 1 . .
H H12A 0.6758 0.3409 -0.0046 0.045 Uiso calc 1 . .
H H12B 0.5670 0.4288 0.0031 0.045 Uiso calc 1 . .
C C13 0.5413(3) 0.3064(2) -0.02571(19) 0.0358(7) Uani d 1 . .
H H13A 0.4612 0.3275 -0.0108 0.043 Uiso calc 1 . .
H H13B 0.5598 0.3247 -0.0860 0.043 Uiso calc 1 . .
N N4 0.57970(19) 0.19899(16) 0.00216(14) 0.0265(5) Uani d 1 . .
C C14 0.5950(2) 0.1398(2) -0.04572(17) 0.0279(6) Uani d 1 . .
H H14 0.5860 0.1634 -0.1017 0.033 Uiso calc 1 . .
C C15 0.6275(2) 0.0323(2) -0.01063(16) 0.0238(6) Uani d 1 . .
N N5 0.64164(17) 0.01196(16) 0.06805(13) 0.0232(5) Uani d 1 . .
C C16 0.6377(2) -0.0419(2) -0.05331(17) 0.0277(6) Uani d 1 . .
H H16 0.6279 -0.0260 -0.1092 0.033 Uiso calc 1 . .
C C17 0.6628(2) -0.1400(2) -0.01180(18) 0.0306(6) Uani d 1 . .
H H17 0.6695 -0.1926 -0.0390 0.037 Uiso calc 1 . .
C C18 0.6780(2) -0.1611(2) 0.06922(18) 0.0306(6) Uani d 1 . .
H H18 0.6956 -0.2280 0.0983 0.037 Uiso calc 1 . .
C C19 0.6671(2) -0.0824(2) 0.10752(17) 0.0261(6) Uani d 1 . .
C C20 0.6828(2) -0.0941(2) 0.19306(17) 0.0306(6) Uani d 1 . .
H H20 0.7029 -0.1582 0.2267 0.037 Uiso calc 1 . .

loop_
_atom_site_aniso_label
_atom_site_aniso_U_11
_atom_site_aniso_U_22
_atom_site_aniso_U_33
_atom_site_aniso_U_12
_atom_site_aniso_U_13
_atom_site_aniso_U_23
O1 0.0396(12) 0.0338(12) 0.0299(11) -0.0098(9) -0.0002(9) -0.0150(9)
C1 0.053(2) 0.047(2) 0.0303(17) -0.0003(16) -0.0166(15) -0.0071(15)
C2 0.054(2) 0.0369(17) 0.0241(15) -0.0115(15) -0.0134(14) -0.0031(13)
N1 0.0365(14) 0.0308(13) 0.0210(12) -0.0102(11) -0.0046(10) -0.0036(10)
C3 0.0373(16) 0.0237(14) 0.0246(14) -0.0077(12) -0.0058(12) -0.0019(11)
C4 0.0249(14) 0.0243(14) 0.0265(14) -0.0056(11) -0.0053(11) -0.0063(11)
N2 0.0217(11) 0.0258(12) 0.0224(11) -0.0052(9) -0.0020(9) -0.0069(9)
C5 0.0296(15) 0.0240(14) 0.0322(15) -0.0055(12) -0.0043(12) -0.0079(12)
C6 0.0254(14) 0.0337(16) 0.0306(15) -0.0073(12) -0.0013(12) -0.0160(12)
C7 0.0189(13) 0.0378(16) 0.0236(14) -0.0055(12) -0.0028(11) -0.0105(12)
C8 0.0192(13) 0.0293(14) 0.0213(13) -0.0053(11) -0.0018(10) -0.0069(11)
C9 0.0246(14) 0.0344(16) 0.0200(13) -0.0083(12) -0.0016(11) -0.0001(11)
N3 0.0297(13) 0.0255(12) 0.0245(12) -0.0061(10) 0.0004(10) -0.0023(10)
C10 0.0389(17) 0.0305(16) 0.0282(15) -0.0065(13) -0.0031(13) 0.0034(12)
C11 0.0365(17) 0.0259(15) 0.0450(19) -0.0048(13) -0.0064(14) -0.0080(13)
O2 0.0371(12) 0.0294(11) 0.0323(11) -0.0077(9) -0.0015(9) -0.0108(9)
Mn1 0.0284(2) 0.0233(2) 0.0209(2) -0.00833(17) -0.00133(17) -0.00606(16)
Cl1 0.0301(4) 0.0325(4) 0.0264(3) -0.0115(3) -0.0006(3) -0.0097(3)
Cl2 0.0273(4) 0.0345(4) 0.0366(4) -0.0101(3) -0.0008(3) -0.0127(3)
Mn4 0.0279(2) 0.0221(2) 0.0191(2) -0.00485(17) -0.00624(17) -0.00198(16)
Cl7 0.0350(4) 0.0274(4) 0.0287(4) 0.0014(3) -0.0067(3) -0.0052(3)
Cl8 0.0394(4) 0.0338(4) 0.0255(3) -0.0144(3) -0.0009(3) -0.0026(3)
N6 0.0359(14) 0.0313(13) 0.0230(12) -0.0118(11) -0.0038(10) -0.0044(10)
C21 0.051(2) 0.0396(18) 0.0206(14) -0.0142(15) -0.0084(14) -0.0005(13)
C22 0.0386(18) 0.0439(19) 0.0272(15) -0.0026(14) -0.0102(13) -0.0112(14)
O4 0.0474(13) 0.0341(12) 0.0345(12) -0.0016(10) -0.0126(10) -0.0166(9)
Mn2 0.0273(2) 0.0234(2) 0.0210(2) -0.00505(17) -0.00187(17) -0.00622(16)
Cl3 0.0282(4) 0.0334(4) 0.0341(4) -0.0089(3) -0.0034(3) -0.0076(3)
Cl4 0.0282(4) 0.0361(4) 0.0284(3) -0.0103(3) 0.0012(3) -0.0135(3)
O7 0.0376(14) 0.089(2) 0.0490(15) 0.0007(13) -0.0179(12) -0.0301(14)
C34 0.057(2) 0.052(2) 0.0279(16) -0.0089(17) -0.0178(16) -0.0077(15)
C35 0.0383(17) 0.0470(19) 0.0271(15) -0.0148(15) -0.0018(13) -0.0156(14)
N10 0.0237(12) 0.0292(13) 0.0255(12) -0.0066(10) 0.0002(9) -0.0086(10)
C36 0.0235(14) 0.0305(16) 0.0373(16) -0.0088(12) 0.0031(12) -0.0125(13)
C37 0.0176(13) 0.0240(14) 0.0395(16) -0.0023(11) -0.0008(12) -0.0017(12)
N11 0.0203(11) 0.0282(12) 0.0252(12) -0.0038(9) -0.0032(9) 0.0019(10)
C38 0.0214(15) 0.0268(16) 0.062(2) -0.0041(12) 0.0015(15) 0.0045(15)
C39 0.0245(16) 0.0394(19) 0.056(2) -0.0023(14) -0.0031(15) 0.0214(16)
C40 0.0229(15) 0.051(2) 0.0347(17) -0.0014(14) -0.0058(13) 0.0134(15)
C41 0.0165(13) 0.0429(18) 0.0240(14) -0.0024(12) -0.0031(11) 0.0038(12)
C42 0.0241(14) 0.053(2) 0.0183(14) -0.0038(13) -0.0072(11) -0.0021(13)
N12 0.0263(12) 0.0389(14) 0.0251(12) -0.0036(10) -0.0088(10) -0.0082(11)
C43 0.0404(18) 0.0423(19) 0.0380(18) 0.0043(14) -0.0166(15) -0.0192(15)
C44 0.052(2) 0.0332(17) 0.0290(16) -0.0068(15) -0.0152(14) -0.0065(13)
O8 0.0376(12) 0.0396(12) 0.0348(12) -0.0044(10) -0.0126(10) -0.0146(10)
O5 0.0331(12) 0.0452(13) 0.0280(11) -0.0016(10) -0.0098(9) -0.0103(9)
C23 0.0406(17) 0.0308(16) 0.0240(14) -0.0078(13) -0.0130(13) -0.0020(12)
C24 0.0344(16) 0.0315(15) 0.0202(13) -0.0073(12) -0.0060(12) -0.0048(11)
N7 0.0224(11) 0.0245(12) 0.0213(11) -0.0040(9) -0.0050(9) -0.0036(9)
C25 0.0243(14) 0.0272(14) 0.0244(14) -0.0060(11) -0.0016(11) -0.0081(11)
C26 0.0166(12) 0.0248(14) 0.0239(13) -0.0015(10) -0.0033(10) -0.0020(11)
N8 0.0194(11) 0.0253(12) 0.0214(11) -0.0045(9) -0.0057(9) -0.0012(9)
C27 0.0207(13) 0.0241(14) 0.0330(15) -0.0043(11) -0.0040(11) -0.0009(12)
C28 0.0254(14) 0.0262(15) 0.0302(15) -0.0040(12) -0.0077(12) 0.0055(12)
C29 0.0203(13) 0.0379(17) 0.0255(14) -0.0054(12) -0.0084(11) 0.0039(12)
C30 0.0181(13) 0.0308(15) 0.0213(13) -0.0053(11) -0.0040(10) -0.0014(11)
C31 0.0226(14) 0.0359(16) 0.0216(13) -0.0066(12) -0.0075(11) -0.0040(12)
N9 0.0263(12) 0.0283(13) 0.0263(12) -0.0055(10) -0.0094(10) -0.0048(10)
C32 0.0353(16) 0.0280(15) 0.0325(16) -0.0027(12) -0.0121(13) -0.0094(12)
C33 0.0511(19) 0.0286(15) 0.0248(15) -0.0142(14) -0.0065(13) -0.0054(12)
O6 0.0355(12) 0.0388(12) 0.0411(12) -0.0054(10) -0.0117(10) -0.0168(10)
Mn3 0.0307(2) 0.0219(2) 0.0206(2) -0.00581(17) -0.00902(17) -0.00018(16)
Cl5 0.0364(4) 0.0307(4) 0.0282(4) 0.0013(3) -0.0080(3) -0.0030(3)
Cl6 0.0492(5) 0.0403(4) 0.0268(4) -0.0215(4) -0.0023(3) -0.0006(3)
O3 0.0421(13) 0.0283(11) 0.0369(12) -0.0083(9) -0.0007(10) -0.0116(9)
C12 0.0446(19) 0.0233(15) 0.0401(18) -0.0035(13) -0.0119(15) 0.0012(13)
C13 0.0395(18) 0.0243(15) 0.0366(17) 0.0005(13) -0.0114(14) 0.0023(12)
N4 0.0275(12) 0.0225(12) 0.0262(12) -0.0026(10) -0.0046(10) -0.0024(10)
C14 0.0256(14) 0.0331(16) 0.0222(14) -0.0046(12) -0.0031(11) -0.0036(12)
C15 0.0182(13) 0.0292(14) 0.0225(13) -0.0045(11) 0.0006(10) -0.0067(11)
N5 0.0189(11) 0.0257(12) 0.0239(11) -0.0040(9) -0.0005(9) -0.0072(9)
C16 0.0212(14) 0.0381(16) 0.0250(14) -0.0072(12) 0.0006(11) -0.0119(12)
C17 0.0277(15) 0.0325(16) 0.0349(16) -0.0077(12) -0.0009(12) -0.0153(13)
C18 0.0315(16) 0.0225(14) 0.0372(16) -0.0056(12) -0.0045(13) -0.0063(12)
C19 0.0257(14) 0.0240(14) 0.0275(14) -0.0046(11) -0.0038(11) -0.0049(11)
C20 0.0381(17) 0.0242(14) 0.0275(15) -0.0078(12) -0.0048(13) -0.0015(12)

loop_
_atom_type_symbol
_atom_type_description
_atom_type_scat_dispersion_real
_atom_type_scat_dispersion_imag
_atom_type_scat_source
C C 0.0033 0.0016 'International Tables Vol C Tables 4.2.6.8 and 6.1.1.4'
H H 0.0000 0.0000 'International Tables Vol C Tables 4.2.6.8 and 6.1.1.4'
N N 0.0061 0.0033 'International Tables Vol C Tables 4.2.6.8 and 6.1.1.4'
O O 0.0106 0.0060 'International Tables Vol C Tables 4.2.6.8 and 6.1.1.4'
Cl Cl 0.1484 0.1585 'International Tables Vol C Tables 4.2.6.8 and 6.1.1.4'
Mn Mn 0.3368 0.7283 'International Tables Vol C Tables 4.2.6.8 and 6.1.1.4'

loop_
_geom_angle_atom_site_label_1
_geom_angle_atom_site_label_2
_geom_angle_atom_site_label_3
_geom_angle_site_symmetry_1
_geom_angle_site_symmetry_3
_geom_angle
_geom_angle_publ_flag
C1 O1 Mn1 . . 114.60(17) ?
O1 C1 C2 . . 109.1(3) ?
N1 C2 C1 . . 107.9(3) ?
C3 N1 C2 . . 122.7(3) ?
C3 N1 Mn1 . . 120.30(19) ?
C2 N1 Mn1 . . 116.85(18) ?
N1 C3 C4 . . 117.4(3) ?
N2 C4 C5 . . 122.0(3) ?
N2 C4 C3 . . 113.5(2) ?
C5 C4 C3 . . 124.4(3) ?
C4 N2 C8 . . 119.4(2) ?
C4 N2 Mn1 . . 119.75(17) ?
C8 N2 Mn1 . . 120.80(18) ?
C6 C5 C4 . . 118.4(3) ?
C5 C6 C7 . . 119.7(3) ?
C8 C7 C6 . . 117.9(3) ?
N2 C8 C7 . . 122.6(3) ?
N2 C8 C9 . . 113.0(2) ?
C7 C8 C9 . . 124.4(2) ?
N3 C9 C8 . . 117.3(2) ?
C9 N3 C10 . . 123.4(2) ?
C9 N3 Mn1 . . 120.55(19) ?
C10 N3 Mn1 . . 115.97(18) ?
N3 C10 C11 . . 107.4(2) ?
O2 C11 C10 . . 108.2(2) ?
C11 O2 Mn1 . . 113.98(17) ?
N2 Mn1 N1 . . 68.69(8) ?
N2 Mn1 N3 . . 68.38(8) ?
N1 Mn1 N3 . . 136.86(8) ?
N2 Mn1 O2 . . 138.51(8) ?
N1 Mn1 O2 . . 152.70(8) ?
N3 Mn1 O2 . . 70.42(8) ?
N2 Mn1 O1 . . 138.76(8) ?
N1 Mn1 O1 . . 70.12(8) ?
N3 Mn1 O1 . . 152.84(8) ?
O2 Mn1 O1 . . 82.60(7) ?
N2 Mn1 Cl2 . . 94.27(6) ?
N1 Mn1 Cl2 . . 90.26(6) ?
N3 Mn1 Cl2 . . 88.86(6) ?
O2 Mn1 Cl2 . . 89.64(5) ?
O1 Mn1 Cl2 . . 87.85(5) ?
N2 Mn1 Cl1 . . 90.84(6) ?
N1 Mn1 Cl1 . . 91.70(6) ?
N3 Mn1 Cl1 . . 92.92(6) ?
O2 Mn1 Cl1 . . 86.45(5) ?
O1 Mn1 Cl1 . . 88.38(5) ?
Cl2 Mn1 Cl1 . . 174.89(3) ?
N11 Mn4 N12 . . 72.19(9) ?
N11 Mn4 N10 . . 71.64(9) ?
N12 Mn4 N10 . . 143.76(9) ?
N11 Mn4 Cl8 . . 122.74(6) ?
N12 Mn4 Cl8 . . 102.65(7) ?
N10 Mn4 Cl8 . . 98.54(6) ?
N11 Mn4 Cl7 . . 115.85(6) ?
N12 Mn4 Cl7 . . 94.90(6) ?
N10 Mn4 Cl7 . . 98.70(6) ?
Cl8 Mn4 Cl7 . . 121.41(3) ?
C20 N6 C21 . . 123.2(3) ?
C20 N6 Mn2 . . 120.1(2) ?
C21 N6 Mn2 . . 116.75(18) ?
N6 C21 C22 . . 107.6(2) ?
O4 C22 C21 . . 107.7(3) ?
C22 O4 Mn2 . . 114.54(17) ?
O4 Mn2 N5 . . 137.43(8) ?
O4 Mn2 N4 . . 154.35(8) ?
N5 Mn2 N4 . . 68.23(8) ?
O4 Mn2 N6 . . 69.37(8) ?
N5 Mn2 N6 . . 68.10(8) ?
N4 Mn2 N6 . . 136.25(8) ?
O4 Mn2 O3 . . 85.53(7) ?
N5 Mn2 O3 . . 136.95(8) ?
N4 Mn2 O3 . . 68.85(8) ?
N6 Mn2 O3 . . 154.90(8) ?
O4 Mn2 Cl4 . . 85.22(6) ?
N5 Mn2 Cl4 . . 97.38(6) ?
N4 Mn2 Cl4 . . 91.98(6) ?
N6 Mn2 Cl4 . . 91.06(6) ?
O3 Mn2 Cl4 . . 87.10(5) ?
O4 Mn2 Cl3 . . 86.64(6) ?
N5 Mn2 Cl3 . . 93.22(6) ?
N4 Mn2 Cl3 . . 92.42(6) ?
N6 Mn2 Cl3 . . 92.43(6) ?
O3 Mn2 Cl3 . . 85.49(6) ?
Cl4 Mn2 Cl3 . . 169.39(3) ?
O7 C34 C35 . . 113.7(3) ?
N10 C35 C34 . . 111.0(2) ?
C36 N10 C35 . . 117.8(2) ?
C36 N10 Mn4 . . 115.62(19) ?
C35 N10 Mn4 . . 126.62(18) ?
N10 C36 C37 . . 118.8(3) ?
N11 C37 C38 . . 121.6(3) ?
N11 C37 C36 . . 113.6(2) ?
C38 C37 C36 . . 124.8(3) ?
C37 N11 C41 . . 120.4(2) ?
C37 N11 Mn4 . . 120.33(19) ?
C41 N11 Mn4 . . 119.3(2) ?
C39 C38 C37 . . 118.0(3) ?
C40 C39 C38 . . 120.5(3) ?
C39 C40 C41 . . 118.7(3) ?
N11 C41 C40 . . 120.8(3) ?
N11 C41 C42 . . 113.9(2) ?
C40 C41 C42 . . 125.2(3) ?
N12 C42 C41 . . 118.5(3) ?
C42 N12 C43 . . 119.7(3) ?
C42 N12 Mn4 . . 116.0(2) ?
C43 N12 Mn4 . . 124.08(19) ?
N12 C43 C44 . . 111.3(3) ?
O8 C44 C43 . . 112.7(3) ?
O5 C23 C24 . . 112.2(2) ?
N7 C24 C23 . . 110.0(2) ?
C25 N7 C24 . . 119.4(2) ?
C25 N7 Mn3 . . 116.06(18) ?
C24 N7 Mn3 . . 124.54(17) ?
N7 C25 C26 . . 118.5(2) ?
N8 C26 C27 . . 121.8(3) ?
N8 C26 C25 . . 113.5(2) ?
C27 C26 C25 . . 124.7(3) ?
C26 N8 C30 . . 119.8(2) ?
C26 N8 Mn3 . . 120.63(17) ?
C30 N8 Mn3 . . 119.53(18) ?
C26 C27 C28 . . 118.2(3) ?
C29 C28 C27 . . 120.3(3) ?
C28 C29 C30 . . 118.2(3) ?
N8 C30 C29 . . 121.6(3) ?
N8 C30 C31 . . 113.8(2) ?
C29 C30 C31 . . 124.6(2) ?
N9 C31 C30 . . 118.3(2) ?
C31 N9 C32 . . 118.6(2) ?
C31 N9 Mn3 . . 116.29(19) ?
C32 N9 Mn3 . . 125.02(17) ?
N9 C32 C33 . . 110.3(2) ?
O6 C33 C32 . . 111.9(2) ?
N8 Mn3 N9 . . 72.00(8) ?
N8 Mn3 N7 . . 71.26(8) ?
N9 Mn3 N7 . . 143.26(8) ?
N8 Mn3 Cl6 . . 126.21(6) ?
N9 Mn3 Cl6 . . 105.79(6) ?
N7 Mn3 Cl6 . . 95.62(6) ?
N8 Mn3 Cl5 . . 115.15(6) ?
N9 Mn3 Cl5 . . 95.39(6) ?
N7 Mn3 Cl5 . . 100.19(6) ?
Cl6 Mn3 Cl5 . . 118.51(3) ?
C12 O3 Mn2 . . 112.57(16) ?
O3 C12 C13 . . 107.5(2) ?
N4 C13 C12 . . 107.2(2) ?
C14 N4 C13 . . 120.9(2) ?
C14 N4 Mn2 . . 120.65(19) ?
C13 N4 Mn2 . . 118.38(18) ?
N4 C14 C15 . . 116.9(2) ?
N5 C15 C16 . . 122.3(3) ?
N5 C15 C14 . . 113.9(2) ?
C16 C15 C14 . . 123.7(3) ?
C19 N5 C15 . . 119.6(2) ?
C19 N5 Mn2 . . 120.44(18) ?
C15 N5 Mn2 . . 119.95(18) ?
C17 C16 C15 . . 117.9(3) ?
C18 C17 C16 . . 119.8(3) ?
C17 C18 C19 . . 118.8(3) ?
N5 C19 C18 . . 121.6(3) ?
N5 C19 C20 . . 113.9(2) ?
C18 C19 C20 . . 124.5(3) ?
N6 C20 C19 . . 117.4(3) ?

loop_
_geom_bond_atom_site_label_1
_geom_bond_atom_site_label_2
_geom_bond_site_symmetry_2
_geom_bond_distance
_geom_bond_publ_flag
O1 C1 . 1.425(4) ?
O1 Mn1 . 2.332(2) ?
C1 C2 . 1.475(4) ?
C2 N1 . 1.459(3) ?
N1 C3 . 1.262(4) ?
N1 Mn1 . 2.299(2) ?
C3 C4 . 1.476(4) ?
C4 N2 . 1.335(3) ?
C4 C5 . 1.389(4) ?
N2 C8 . 1.336(3) ?
N2 Mn1 . 2.294(2) ?
C5 C6 . 1.384(4) ?
C6 C7 . 1.397(4) ?
C7 C8 . 1.381(4) ?
C8 C9 . 1.483(4) ?
C9 N3 . 1.266(4) ?
N3 C10 . 1.466(4) ?
N3 Mn1 . 2.310(2) ?
C10 C11 . 1.504(4) ?
C11 O2 . 1.400(4) ?
O2 Mn1 . 2.324(2) ?
Mn1 Cl2 . 2.4951(9) ?
Mn1 Cl1 . 2.5707(9) ?
Mn4 N11 . 2.182(2) ?
Mn4 N12 . 2.286(2) ?
Mn4 N10 . 2.307(2) ?
Mn4 Cl8 . 2.3570(8) ?
Mn4 Cl7 . 2.3697(8) ?
N6 C20 . 1.264(4) ?
N6 C21 . 1.461(3) ?
N6 Mn2 . 2.336(2) ?
C21 C22 . 1.496(4) ?
C22 O4 . 1.403(4) ?
O4 Mn2 . 2.288(2) ?
Mn2 N5 . 2.306(2) ?
Mn2 N4 . 2.320(2) ?
Mn2 O3 . 2.388(2) ?
Mn2 Cl4 . 2.5122(9) ?
Mn2 Cl3 . 2.5137(9) ?
O7 C34 . 1.422(4) ?
C34 C35 . 1.506(5) ?
C35 N10 . 1.463(4) ?
N10 C36 . 1.267(4) ?
C36 C37 . 1.483(4) ?
C37 N11 . 1.335(4) ?
C37 C38 . 1.394(4) ?
N11 C41 . 1.350(4) ?
C38 C39 . 1.387(5) ?
C39 C40 . 1.374(5) ?
C40 C41 . 1.397(4) ?
C41 C42 . 1.474(4) ?
C42 N12 . 1.275(4) ?
N12 C43 . 1.474(4) ?
C43 C44 . 1.502(5) ?
C44 O8 . 1.418(3) ?
O5 C23 . 1.420(4) ?
C23 C24 . 1.509(4) ?
C24 N7 . 1.467(3) ?
N7 C25 . 1.267(3) ?
N7 Mn3 . 2.309(2) ?
C25 C26 . 1.479(4) ?
C26 N8 . 1.337(3) ?
C26 C27 . 1.386(4) ?
N8 C30 . 1.347(3) ?
N8 Mn3 . 2.184(2) ?
C27 C28 . 1.391(4) ?
C28 C29 . 1.377(4) ?
C29 C30 . 1.392(4) ?
C30 C31 . 1.480(4) ?
C31 N9 . 1.272(3) ?
N9 C32 . 1.468(4) ?
N9 Mn3 . 2.287(2) ?
C32 C33 . 1.511(4) ?
C33 O6 . 1.415(4) ?
Mn3 Cl6 . 2.3592(9) ?
Mn3 Cl5 . 2.3689(9) ?
O3 C12 . 1.430(4) ?
C12 C13 . 1.490(4) ?
C13 N4 . 1.462(3) ?
N4 C14 . 1.262(4) ?
C14 C15 . 1.478(4) ?
C15 N5 . 1.339(3) ?
C15 C16 . 1.388(4) ?
N5 C19 . 1.332(3) ?
C16 C17 . 1.385(4) ?
C17 C18 . 1.381(4) ?
C18 C19 . 1.392(4) ?
C19 C20 . 1.475(4) ?

loop_
_geom_hbond_atom_site_label_D
_geom_hbond_atom_site_label_H
_geom_hbond_atom_site_label_A
_geom_hbond_site_symmetry_A
_geom_hbond_distance_DH
_geom_hbond_distance_HA
_geom_hbond_distance_DA
_geom_hbond_angle_DHA
O8 H8 Cl3 1_455 0.84 2.32 3.127(2) 162.3
O6 H6A Cl2 1_655 0.84 2.31 3.124(2) 162.5
O1 H16B Cl4 . 0.84 2.32 3.099(2) 155.0
O2 H17A Cl4 . 0.84 2.46 3.249(2) 156.5
O4 H15B Cl1 . 0.84 2.20 3.021(2) 164.4
O7 H7A Cl7 . 0.84 2.61 3.286(3) 138.7
O5 H5A Cl1 . 0.84 2.77 3.273(2) 119.7
O5 H5A Cl5 . 0.84 2.78 3.445(2) 137.8
O3 H15A O5 . 0.84 2.16 2.819(3) 135.2
O3 H15A Cl1 . 0.84 2.90 3.604(2) 143.2

loop_
_geom_torsion_atom_site_label_1
_geom_torsion_atom_site_label_2
_geom_torsion_atom_site_label_3
_geom_torsion_atom_site_label_4
_geom_torsion_site_symmetry_1
_geom_torsion_site_symmetry_2
_geom_torsion_site_symmetry_3
_geom_torsion_site_symmetry_4
_geom_torsion
_geom_torsion_publ_flag
Mn1 O1 C1 C2 . . . . -43.7(3) ?
O1 C1 C2 N1 . . . . 50.6(4) ?
C1 C2 N1 C3 . . . . 147.7(3) ?
C1 C2 N1 Mn1 . . . . -36.1(3) ?
C2 N1 C3 C4 . . . . 172.5(3) ?
Mn1 N1 C3 C4 . . . . -3.6(4) ?
N1 C3 C4 N2 . . . . -1.5(4) ?
N1 C3 C4 C5 . . . . -178.4(3) ?
C5 C4 N2 C8 . . . . 1.3(4) ?
C3 C4 N2 C8 . . . . -175.6(2) ?
C5 C4 N2 Mn1 . . . . -177.2(2) ?
C3 C4 N2 Mn1 . . . . 5.9(3) ?
N2 C4 C5 C6 . . . . -1.2(4) ?
C3 C4 C5 C6 . . . . 175.4(3) ?
C4 C5 C6 C7 . . . . 0.2(4) ?
C5 C6 C7 C8 . . . . 0.6(4) ?
C4 N2 C8 C7 . . . . -0.4(4) ?
Mn1 N2 C8 C7 . . . . 178.08(19) ?
C4 N2 C8 C9 . . . . -179.4(2) ?
Mn1 N2 C8 C9 . . . . -1.0(3) ?
C6 C7 C8 N2 . . . . -0.6(4) ?
C6 C7 C8 C9 . . . . 178.4(2) ?
N2 C8 C9 N3 . . . . 1.6(4) ?
C7 C8 C9 N3 . . . . -177.4(3) ?
C8 C9 N3 C10 . . . . -177.9(2) ?
C8 C9 N3 Mn1 . . . . -1.6(3) ?
C9 N3 C10 C11 . . . . -149.5(3) ?
Mn1 N3 C10 C11 . . . . 34.1(3) ?
N3 C10 C11 O2 . . . . -52.8(3) ?
C10 C11 O2 Mn1 . . . . 48.5(3) ?
C20 N6 C21 C22 . . . . 152.6(3) ?
Mn2 N6 C21 C22 . . . . -27.2(3) ?
N6 C21 C22 O4 . . . . 50.1(3) ?
C21 C22 O4 Mn2 . . . . -52.7(3) ?
O7 C34 C35 N10 . . . . 65.5(3) ?
C34 C35 N10 C36 . . . . -133.9(3) ?
C34 C35 N10 Mn4 . . . . 45.8(3) ?
C35 N10 C36 C37 . . . . -177.7(2) ?
Mn4 N10 C36 C37 . . . . 2.6(3) ?
N10 C36 C37 N11 . . . . -1.4(4) ?
N10 C36 C37 C38 . . . . 178.2(3) ?
C38 C37 N11 C41 . . . . 1.6(4) ?
C36 C37 N11 C41 . . . . -178.9(2) ?
C38 C37 N11 Mn4 . . . . 179.7(2) ?
C36 C37 N11 Mn4 . . . . -0.7(3) ?
N11 C37 C38 C39 . . . . -0.5(4) ?
C36 C37 C38 C39 . . . . 180.0(3) ?
C37 C38 C39 C40 . . . . -0.2(4) ?
C38 C39 C40 C41 . . . . -0.1(5) ?
C37 N11 C41 C40 . . . . -1.9(4) ?
Mn4 N11 C41 C40 . . . . 179.9(2) ?
C37 N11 C41 C42 . . . . 174.5(2) ?
Mn4 N11 C41 C42 . . . . -3.6(3) ?
C39 C40 C41 N11 . . . . 1.2(4) ?
C39 C40 C41 C42 . . . . -174.8(3) ?
N11 C41 C42 N12 . . . . 3.9(4) ?
C40 C41 C42 N12 . . . . -179.8(3) ?
C41 C42 N12 C43 . . . . -177.7(3) ?
C41 C42 N12 Mn4 . . . . -2.4(3) ?
C42 N12 C43 C44 . . . . -90.7(3) ?
Mn4 N12 C43 C44 . . . . 94.3(3) ?
N12 C43 C44 O8 . . . . 75.2(3) ?
O5 C23 C24 N7 . . . . -65.5(3) ?
C23 C24 N7 C25 . . . . 127.3(3) ?
C23 C24 N7 Mn3 . . . . -51.8(3) ?
C24 N7 C25 C26 . . . . 177.6(2) ?
Mn3 N7 C25 C26 . . . . -3.3(3) ?
N7 C25 C26 N8 . . . . 2.6(4) ?
N7 C25 C26 C27 . . . . -176.2(3) ?
C27 C26 N8 C30 . . . . -0.6(4) ?
C25 C26 N8 C30 . . . . -179.5(2) ?
C27 C26 N8 Mn3 . . . . 178.27(19) ?
C25 C26 N8 Mn3 . . . . -0.6(3) ?
N8 C26 C27 C28 . . . . -0.1(4) ?
C25 C26 C27 C28 . . . . 178.6(2) ?
C26 C27 C28 C29 . . . . 0.9(4) ?
C27 C28 C29 C30 . . . . -0.9(4) ?
C26 N8 C30 C29 . . . . 0.6(4) ?
Mn3 N8 C30 C29 . . . . -178.28(19) ?
C26 N8 C30 C31 . . . . -177.5(2) ?
Mn3 N8 C30 C31 . . . . 3.6(3) ?
C28 C29 C30 N8 . . . . 0.1(4) ?
C28 C29 C30 C31 . . . . 178.1(3) ?
N8 C30 C31 N9 . . . . -4.4(4) ?
C29 C30 C31 N9 . . . . 177.5(3) ?
C30 C31 N9 C32 . . . . -179.5(2) ?
C30 C31 N9 Mn3 . . . . 3.1(3) ?
C31 N9 C32 C33 . . . . 96.3(3) ?
Mn3 N9 C32 C33 . . . . -86.5(3) ?
N9 C32 C33 O6 . . . . -72.8(3) ?
Mn2 O3 C12 C13 . . . . 50.9(3) ?
O3 C12 C13 N4 . . . . -53.6(3) ?
C12 C13 N4 C14 . . . . -143.8(3) ?
C12 C13 N4 Mn2 . . . . 33.4(3) ?
C13 N4 C14 C15 . . . . -176.5(2) ?
Mn2 N4 C14 C15 . . . . 6.4(3) ?
N4 C14 C15 N5 . . . . -3.1(4) ?
N4 C14 C15 C16 . . . . 174.0(3) ?
C16 C15 N5 C19 . . . . 0.4(4) ?
C14 C15 N5 C19 . . . . 177.5(2) ?
C16 C15 N5 Mn2 . . . . -178.78(19) ?
C14 C15 N5 Mn2 . . . . -1.7(3) ?
N5 C15 C16 C17 . . . . 0.4(4) ?
C14 C15 C16 C17 . . . . -176.4(3) ?
C15 C16 C17 C18 . . . . -0.8(4) ?
C16 C17 C18 C19 . . . . 0.3(4) ?
C15 N5 C19 C18 . . . . -0.9(4) ?
Mn2 N5 C19 C18 . . . . 178.3(2) ?
C15 N5 C19 C20 . . . . 178.6(2) ?
Mn2 N5 C19 C20 . . . . -2.2(3) ?
C17 C18 C19 N5 . . . . 0.5(4) ?
C17 C18 C19 C20 . . . . -178.9(3) ?
C21 N6 C20 C19 . . . . -180.0(3) ?
Mn2 N6 C20 C19 . . . . -0.1(4) ?
N5 C19 C20 N6 . . . . 1.5(4) ?
C18 C19 C20 N6 . . . . -179.0(3) ?
